data_7719942
loop_
_publ_author_name
'Sugiarto, Sugiarto'
'Shinogi, Jun'
'Ebied, Sherif E.'
'Hong, Dachao'
'Kon, Yoshihiro'
'Sadakane, Masahiro'

_publ_section_title
;
 Reaction of a Cp*Ir(III) Cation with mono-and di-lacunary Keggintype
 heterpolytungstates, and dimer of hexa-lacunary Dawsontype
 phosphopolytungstate
;
_journal_name_full 'Dalton Transactions'
_journal_paper_doi 10.1039/D5DT02418H
_journal_year 2025
_chemical_formula_sum 'C20 Cl Ir2 K3.4 O47.63 P W11'
_chemical_formula_weight 3608.34
_space_group_crystal_system tetragonal
_space_group_IT_number 87
_space_group_name_Hall '-I 4'
_space_group_name_H-M_alt 'I 4/m'
_audit_creation_method SHELXL-2014/7
_audit_update_record
;
2024-05-20 deposited with the CCDC.	2025-12-01 downloaded from the CCDC.
;
_cell_angle_alpha 90
_cell_angle_beta 90
_cell_angle_gamma 90
_cell_formula_units_Z 8
_cell_length_a 35.1781(13)
_cell_length_b 35.1781(13)
_cell_length_c 11.3965(6)
_cell_measurement_reflns_used 6897
_cell_measurement_temperature 123(2)
_cell_measurement_theta_max 27.45
_cell_measurement_theta_min 2.21
_cell_volume 14103.2(10)
_computing_cell_refinement 'Bruker SAINT'
_computing_data_collection 'Bruker APEX2'
_computing_data_reduction 'Bruker SAINT'
_computing_structure_refinement 'SHELXL-2014/7 (Sheldrick, 2014)'
_diffrn_ambient_temperature 123(2)
_diffrn_measured_fraction_theta_full 1.000
_diffrn_measured_fraction_theta_max 0.998
_diffrn_measurement_device_type 'Bruker SMART APEX2 CCD'
_diffrn_measurement_method '\f and \w scans'
_diffrn_radiation_type MoK\a
_diffrn_radiation_wavelength 0.71073
_diffrn_reflns_av_R_equivalents 0.0548
_diffrn_reflns_av_unetI/netI 0.0458
_diffrn_reflns_Laue_measured_fraction_full 1.000
_diffrn_reflns_Laue_measured_fraction_max 0.998
_diffrn_reflns_limit_h_max 45
_diffrn_reflns_limit_h_min -37
_diffrn_reflns_limit_k_max 45
_diffrn_reflns_limit_k_min -34
_diffrn_reflns_limit_l_max 13
_diffrn_reflns_limit_l_min -14
_diffrn_reflns_number 41257
_diffrn_reflns_point_group_measured_fraction_full 1.000
_diffrn_reflns_point_group_measured_fraction_max 0.998
_diffrn_reflns_theta_full 25.242
_diffrn_reflns_theta_max 27.539
_diffrn_reflns_theta_min 1.637
_diffrn_source 'rotating anode'
_exptl_absorpt_coefficient_mu 21.966
_exptl_absorpt_correction_T_max 0.7456
_exptl_absorpt_correction_T_min 0.3466
_exptl_absorpt_correction_type multi-scan
_exptl_absorpt_process_details '(SADABS, Bruker)'
_exptl_crystal_colour orange
_exptl_crystal_density_diffrn 3.399
_exptl_crystal_description block
_exptl_crystal_F_000 12525
_exptl_crystal_size_max 0.116
_exptl_crystal_size_mid 0.105
_exptl_crystal_size_min 0.071
_refine_diff_density_max 2.426
_refine_diff_density_min -3.144
_refine_diff_density_rms 0.314
_refine_ls_extinction_method none
_refine_ls_goodness_of_fit_ref 1.087
_refine_ls_hydrogen_treatment undef
_refine_ls_matrix_type full
_refine_ls_number_parameters 484
_refine_ls_number_reflns 8541
_refine_ls_number_restraints 741
_refine_ls_restrained_S_all 1.077
_refine_ls_R_factor_all 0.0692
_refine_ls_R_factor_gt 0.0519
_refine_ls_shift/su_max 0.003
_refine_ls_shift/su_mean 0.000
_refine_ls_structure_factor_coef Fsqd
_refine_ls_weighting_details 'w=1/[\s^2^(Fo^2^)+(0.0242P)^2^+1044.8478P] where P=(Fo^2^+2Fc^2^)/3'
_refine_ls_weighting_scheme calc
_refine_ls_wR_factor_gt 0.1055
_refine_ls_wR_factor_ref 0.1119
_reflns_Friedel_coverage 0.000
_reflns_number_gt 6792
_reflns_number_total 8541
_reflns_threshold_expression 'I > 2\s(I)'
_cod_data_source_file d5dt02418h2.cif
_cod_data_source_block IrPW11_sq
_cod_original_cell_volume 14103.2(13)
_cod_original_formula_sum 'C20 Cl Ir2 K3.40 O47.63 P W11'
_cod_database_code 7719942
_shelx_shelxl_version_number 2014/7
_shelx_space_group_comment
;
The symmetry employed for this shelxl refinement is uniquely defined
by the following loop, which should always be used as a source of
symmetry information in preference to the above space-group names.
They are only intended as comments.
;

loop_
_space_group_symop_operation_xyz
'x, y, z'
'-x, -y, z'
'-y, x, z'
'y, -x, z'
'x+1/2, y+1/2, z+1/2'
'-x+1/2, -y+1/2, z+1/2'
'-y+1/2, x+1/2, z+1/2'
'y+1/2, -x+1/2, z+1/2'
'-x, -y, -z'
'x, y, -z'
'y, -x, -z'
'-y, x, -z'
'-x+1/2, -y+1/2, -z+1/2'
'x+1/2, y+1/2, -z+1/2'
'y+1/2, -x+1/2, -z+1/2'
'-y+1/2, x+1/2, -z+1/2'

loop_
_atom_site_label
_atom_site_type_symbol
_atom_site_fract_x
_atom_site_fract_y
_atom_site_fract_z
_atom_site_U_iso_or_equiv
_atom_site_adp_type
_atom_site_occupancy
_atom_site_site_symmetry_order
_atom_site_calc_flag
_atom_site_refinement_flags_posn
_atom_site_refinement_flags_adp
_atom_site_refinement_flags_occupancy
_atom_site_disorder_assembly
_atom_site_disorder_group
Ir1 Ir 0.16303(2) 0.30137(2) 0.0000 0.01457(13) Uani 1 2 d S TU P A .
Ir2 Ir 0.12839(2) 0.17722(2) 0.0000 0.02448(16) Uani 1 2 d S TU P . .
Cl1 Cl 0.16806(16) 0.23303(16) 0.0352(5) 0.0234(14) Uani 0.5 1 d . U P A -1
W1 W 0.08224(2) 0.30864(2) 0.21341(4) 0.02335(12) Uani 1 1 d . U . . .
W2 W 0.05427(2) 0.21186(2) 0.21143(5) 0.02987(14) Uani 1 1 d . U . . .
W3 W 0.04516(2) 0.37280(2) 0.0000 0.02705(18) Uani 1 2 d S TU P . .
W4 W -0.01694(2) 0.33807(2) 0.22098(5) 0.03155(15) Uani 1 1 d . U . . .
W5 W -0.04502(2) 0.24052(2) 0.22220(5) 0.03620(16) Uani 1 1 d . U . . .
W6 W -0.01266(3) 0.17807(3) 0.0000 0.0367(2) Uani 1 2 d S TU P . .
W7 W -0.07975(2) 0.30290(4) 0.0000 0.0484(3) Uani 1 2 d S TU P . .
O1 O 0.0944(3) 0.2042(3) 0.1216(10) 0.043(2) Uani 1 1 d . U . . .
O2 O 0.1194(3) 0.2950(3) 0.1211(9) 0.038(2) Uani 1 1 d . U . . .
O3 O 0.0643(3) 0.1853(3) 0.3319(9) 0.045(3) Uani 1 1 d . U . . .
O4 O 0.1053(3) 0.3253(3) 0.3325(9) 0.038(2) Uani 1 1 d . U . . .
O5 O 0.0249(4) 0.1781(4) 0.1147(13) 0.071(4) Uani 1 1 d . U . . .
O6 O 0.0691(4) 0.2598(4) 0.2687(12) 0.066(3) Uani 1 1 d . U . . .
O7 O 0.0761(3) 0.3536(4) 0.1166(12) 0.063(3) Uani 1 1 d . U . . .
O8 O -0.0266(5) 0.1324(5) 0.0000 0.067(5) Uani 1 2 d S TU P B .
O9 O 0.0015(3) 0.2261(4) 0.2724(11) 0.061(3) Uani 1 1 d . U . . .
P1 P 0.01858(12) 0.27485(12) 0.0000 0.0148(8) Uiso 1 2 d S . P . .
O1P O 0.0088(4) 0.2399(4) -0.0734(14) 0.017(3) Uiso 0.5 1 d . . P B -1
O2P O 0.0293(4) 0.3090(4) -0.0727(13) 0.013(3) Uiso 0.5 1 d . . P B -1
O3P O -0.0171(5) 0.2857(5) 0.0783(16) 0.025(4) Uiso 0.5 1 d . . P B -1
O4P O 0.0515(4) 0.2654(4) 0.0850(14) 0.017(3) Uiso 0.5 1 d . . P B -1
O10 O 0.0304(3) 0.3262(4) 0.2734(11) 0.052(3) Uani 1 1 d . U . . .
O11 O 0.0576(5) 0.4189(4) 0.0000 0.047(4) Uani 1 2 d S TU P B .
O12 O -0.0457(3) 0.1997(4) 0.1141(11) 0.062(3) Uani 1 1 d . U . . .
O13 O -0.0339(4) 0.2905(4) 0.2756(12) 0.064(3) Uani 1 1 d . U . . .
O14 O 0.0051(3) 0.3727(4) 0.1115(11) 0.057(3) Uani 1 1 d . U . . .
O15 O -0.0743(4) 0.2246(4) 0.3295(11) 0.069(4) Uani 1 1 d . U . . .
O16 O -0.0337(3) 0.3680(4) 0.3244(10) 0.056(3) Uani 1 1 d . U . . .
O17 O -0.0791(4) 0.2652(4) 0.1145(13) 0.078(4) Uani 1 1 d . U . . .
O18 O -0.0585(4) 0.3357(4) 0.1141(13) 0.073(4) Uani 1 1 d . U . . .
O19 O -0.1259(4) 0.3159(6) 0.0000 0.057(5) Uani 1 2 d S TU P B .
C1 C 0.1808(5) 0.3597(6) 0.0000 0.044(3) Uani 1 2 d DS TU P A .
C2 C 0.1964(4) 0.3405(4) 0.0996(14) 0.048(3) Uani 1 1 d D U . . .
C3 C 0.2200(4) 0.3100(4) 0.0608(15) 0.052(3) Uani 1 1 d D U . . .
C4 C 0.1559(8) 0.3945(7) 0.0000 0.083(7) Uani 1 2 d DS TU P . .
C5 C 0.1873(7) 0.3520(7) 0.2241(18) 0.092(5) Uani 1 1 d D U . . .
C6 C 0.2412(6) 0.2830(7) 0.141(3) 0.109(7) Uani 1 1 d D U . . .
C7 C 0.1160(9) 0.1177(9) 0.0000 0.045(4) Uani 0.569(17) 2 d DS TU P C 1
C8 C 0.1382(6) 0.1272(5) 0.1008(18) 0.044(3) Uani 0.569(17) 1 d D U P C 1
C9 C 0.1740(6) 0.1431(6) 0.066(2) 0.044(4) Uani 0.569(17) 1 d D U P C 1
C10 C 0.0769(10) 0.1001(11) 0.0000 0.061(7) Uani 0.569(17) 2 d DS TU P C 1
C11 C 0.1243(9) 0.1212(9) 0.225(2) 0.061(5) Uani 0.569(17) 1 d D U P C 1
C12 C 0.2050(9) 0.1560(9) 0.149(4) 0.074(7) Uani 0.569(17) 1 d D U P C 1
C7B C 0.1763(10) 0.1389(10) 0.0000 0.041(4) Uani 0.431(17) 2 d DS TU P C 2
C8B C 0.1516(8) 0.1318(7) 0.098(2) 0.044(4) Uani 0.431(17) 1 d D U P C 2
C9B C 0.1155(8) 0.1194(9) 0.054(3) 0.047(4) Uani 0.431(17) 1 d D U P C 2
C10B C 0.2168(10) 0.1519(13) 0.0000 0.053(7) Uani 0.431(17) 2 d DS TU P C 2
C11B C 0.1615(11) 0.1369(10) 0.225(2) 0.054(6) Uani 0.431(17) 1 d D U P C 2
C12B C 0.0816(10) 0.1086(11) 0.128(4) 0.064(7) Uani 0.431(17) 1 d D U P C 2
K1 K 0.09757(18) 0.2514(2) 0.5000 0.075(2) Uani 1 2 d S T P B .
K2 K 0.0821(2) 0.4927(2) 0.0000 0.044(2) Uani 0.6 2 d S T P B 3
OK2 O 0.0579(11) 0.4642(11) 0.5000 0.045(10) Uiso 0.4 2 d S . P D 3
OK2B O 0.0009(9) 0.4470(9) 0.251(3) 0.063(9) Uiso 0.4 1 d . . P E 3
K3 K -0.0018(3) 0.1924(3) 0.5000 0.059(3) Uani 0.6 2 d S T P B .
K4 K 0.0529(5) 0.3592(4) 0.5000 0.051(4) Uani 0.4 2 d S T P B 1
OK4 O 0.0922(10) 0.4382(10) 0.5000 0.032(8) Uiso 0.4 2 d S . P B 1
OK4B O 0.0793(7) 0.4129(7) 0.309(2) 0.063(7) Uiso 0.5 1 d . . P B 1
K4B K 0.1080(5) 0.3888(5) 0.5000 0.071(5) Uani 0.4 2 d S T P B 2
K7 K -0.1273(6) 0.2088(7) 0.5000 0.093(7) Uani 0.4 2 d S T P B .
O1_1 O 0.0212(5) 0.2723(5) 0.5000 0.050(4) Uani 1 2 d S T P . .
O3_1 O -0.1844(6) 0.1558(6) 0.5000 0.074(6) Uani 1 2 d S T P . .
O2_1 O 0.1600(4) 0.2394(4) 0.6756(11) 0.060(4) Uani 1 1 d . . . . .
O4_1 O 0.1776(7) 0.2901(7) 0.5000 0.066(7) Uiso 0.8 2 d S . P . .
O5_1 O 0.0839(19) 0.1291(14) 0.5000 0.13(3) Uiso 0.66(10) 2 d S . . F 1
O5B_1 O 0.049(2) 0.1252(17) 0.5000 0.15(4) Uiso 0.58(10) 2 d S . . B 2

loop_
_atom_site_aniso_label
_atom_site_aniso_U_11
_atom_site_aniso_U_22
_atom_site_aniso_U_33
_atom_site_aniso_U_23
_atom_site_aniso_U_13
_atom_site_aniso_U_12
Ir1 0.0105(3) 0.0184(3) 0.0149(3) 0.000 0.000 0.0004(2)
Ir2 0.0273(4) 0.0159(3) 0.0303(4) 0.000 0.000 0.0020(3)
Cl1 0.019(3) 0.021(3) 0.030(4) -0.002(2) -0.004(2) 0.004(2)
W1 0.0175(2) 0.0413(3) 0.0113(2) -0.0024(2) -0.00014(19) -0.0072(2)
W2 0.0370(3) 0.0349(3) 0.0177(3) 0.0069(2) -0.0004(2) 0.0017(2)
W3 0.0264(4) 0.0241(4) 0.0306(4) 0.000 0.000 0.0072(3)
W4 0.0191(3) 0.0579(4) 0.0176(3) -0.0076(3) 0.0009(2) 0.0151(2)
W5 0.0149(3) 0.0749(5) 0.0188(3) 0.0072(3) 0.0041(2) -0.0119(3)
W6 0.0315(5) 0.0428(5) 0.0359(5) 0.000 0.000 -0.0231(4)
W7 0.0081(4) 0.0900(8) 0.0471(6) 0.000 0.000 0.0051(4)
O1 0.057(5) 0.029(4) 0.042(5) 0.007(4) 0.018(4) 0.004(4)
O2 0.039(4) 0.040(5) 0.035(5) -0.008(4) 0.020(4) -0.018(4)
O3 0.047(6) 0.060(6) 0.028(5) 0.019(4) 0.006(4) -0.001(5)
O4 0.027(5) 0.064(6) 0.022(4) -0.007(4) 0.004(3) -0.006(4)
O5 0.049(5) 0.092(8) 0.073(7) -0.033(6) -0.013(5) 0.006(5)
O6 0.081(7) 0.056(4) 0.062(7) -0.010(4) 0.047(6) -0.015(4)
O7 0.026(5) 0.089(7) 0.073(7) 0.044(6) 0.015(4) 0.011(5)
O8 0.046(9) 0.058(7) 0.097(13) 0.000 0.000 -0.024(6)
O9 0.044(4) 0.092(7) 0.048(6) -0.027(5) -0.011(4) 0.006(4)
O10 0.026(4) 0.081(7) 0.050(6) 0.026(5) 0.007(4) 0.008(4)
O11 0.045(8) 0.035(6) 0.062(10) 0.000 0.000 0.005(5)
O12 0.035(5) 0.101(7) 0.049(6) -0.016(5) -0.018(4) 0.000(5)
O13 0.053(6) 0.078(5) 0.060(7) 0.011(4) -0.031(5) -0.002(4)
O14 0.030(5) 0.093(7) 0.048(6) 0.023(5) 0.003(4) 0.021(4)
O15 0.056(7) 0.113(9) 0.039(6) 0.004(6) 0.014(5) -0.029(6)
O16 0.056(7) 0.076(7) 0.036(5) -0.007(5) 0.006(5) 0.027(5)
O17 0.070(7) 0.093(7) 0.070(7) 0.009(5) -0.043(6) -0.014(5)
O18 0.066(6) 0.086(7) 0.067(7) 0.016(5) -0.041(6) 0.001(5)
O19 0.022(6) 0.114(13) 0.035(9) 0.000 0.000 0.011(6)
C1 0.026(7) 0.034(5) 0.074(7) 0.000 0.000 -0.018(4)
C2 0.037(6) 0.048(5) 0.059(6) -0.005(4) -0.005(4) -0.027(4)
C3 0.027(5) 0.049(6) 0.080(8) 0.006(5) -0.018(5) -0.017(4)
C4 0.053(12) 0.044(8) 0.153(17) 0.000 0.000 -0.002(7)
C5 0.094(13) 0.117(13) 0.066(7) -0.029(7) 0.006(7) -0.049(9)
C6 0.060(10) 0.093(11) 0.175(18) 0.054(11) -0.054(12) -0.014(8)
C7 0.050(7) 0.022(7) 0.062(7) 0.000 0.000 0.001(5)
C8 0.055(6) 0.019(6) 0.058(7) 0.006(4) -0.002(4) 0.007(5)
C9 0.048(6) 0.017(7) 0.066(8) 0.006(6) -0.010(4) 0.010(5)
C10 0.057(9) 0.032(13) 0.094(15) 0.000 0.000 -0.008(9)
C11 0.078(11) 0.046(12) 0.060(7) 0.015(7) 0.003(6) 0.016(9)
C12 0.066(9) 0.050(14) 0.107(15) -0.004(12) -0.035(9) 0.006(9)
C7B 0.047(6) 0.017(9) 0.059(8) 0.000 0.000 0.011(5)
C8B 0.053(6) 0.023(7) 0.057(7) 0.006(5) -0.001(4) 0.011(5)
C9B 0.053(6) 0.025(7) 0.064(9) 0.009(6) 0.002(5) 0.005(5)
C10B 0.047(7) 0.031(16) 0.082(16) 0.000 0.000 0.008(7)
C11B 0.070(11) 0.036(12) 0.057(7) 0.005(7) -0.005(6) 0.021(10)
C12B 0.064(8) 0.043(13) 0.087(15) 0.015(12) 0.014(9) -0.002(9)
K1 0.046(3) 0.132(7) 0.046(4) 0.000 0.000 0.020(4)
K2 0.044(5) 0.033(4) 0.053(5) 0.000 0.000 0.000(4)
K3 0.070(7) 0.068(7) 0.040(5) 0.000 0.000 -0.026(5)
K4 0.089(11) 0.050(8) 0.015(6) 0.000 0.000 -0.004(7)
K4B 0.070(11) 0.088(12) 0.053(9) 0.000 0.000 -0.049(9)
K7 0.079(13) 0.15(2) 0.053(11) 0.000 0.000 -0.026(13)
O1_1 0.059(11) 0.065(12) 0.027(8) 0.000 0.000 0.010(9)
O3_1 0.064(13) 0.099(17) 0.059(13) 0.000 0.000 -0.009(12)
O2_1 0.065(8) 0.067(8) 0.049(8) -0.009(7) 0.021(7) 0.017(7)

loop_
_atom_type_symbol
_atom_type_description
_atom_type_scat_dispersion_real
_atom_type_scat_dispersion_imag
_atom_type_scat_source
C C 0.0033 0.0016 'International Tables Vol C Tables 4.2.6.8 and 6.1.1.4'
O O 0.0106 0.0060 'International Tables Vol C Tables 4.2.6.8 and 6.1.1.4'
P P 0.1023 0.0942 'International Tables Vol C Tables 4.2.6.8 and 6.1.1.4'
Cl Cl 0.1484 0.1585 'International Tables Vol C Tables 4.2.6.8 and 6.1.1.4'
K K 0.2009 0.2494 'International Tables Vol C Tables 4.2.6.8 and 6.1.1.4'
W W -0.8490 6.8722 'International Tables Vol C Tables 4.2.6.8 and 6.1.1.4'
Ir Ir -1.4442 7.9887 'International Tables Vol C Tables 4.2.6.8 and 6.1.1.4'

loop_
_geom_angle_atom_site_label_1
_geom_angle_atom_site_label_2
_geom_angle_atom_site_label_3
_geom_angle
_geom_angle_site_symmetry_1
_geom_angle_site_symmetry_3
_geom_angle_publ_flag
O2 Ir1 O2 83.3(6) 10 . ?
O2 Ir1 C2 97.0(5) 10 10 ?
O2 Ir1 C2 146.0(5) . 10 ?
O2 Ir1 C2 146.0(5) 10 . ?
O2 Ir1 C2 97.0(5) . . ?
C2 Ir1 C2 64.3(8) 10 . ?
O2 Ir1 C3 157.2(6) 10 . ?
O2 Ir1 C3 119.5(6) . . ?
C2 Ir1 C3 64.3(6) 10 . ?
C2 Ir1 C3 39.0(6) . . ?
O2 Ir1 C3 119.5(6) 10 10 ?
O2 Ir1 C3 157.2(6) . 10 ?
C2 Ir1 C3 39.0(6) 10 10 ?
C2 Ir1 C3 64.3(6) . 10 ?
C3 Ir1 C3 37.8(10) . 10 ?
O2 Ir1 C1 108.6(5) 10 . ?
O2 Ir1 C1 108.6(5) . . ?
C2 Ir1 C1 39.0(5) 10 . ?
C2 Ir1 C1 39.0(5) . . ?
C3 Ir1 C1 65.9(6) . . ?
C3 Ir1 C1 65.9(6) 10 . ?
O2 Ir1 Cl1 93.3(3) 10 . ?
O2 Ir1 Cl1 80.7(3) . . ?
C2 Ir1 Cl1 133.0(5) 10 . ?
C2 Ir1 Cl1 120.5(5) . . ?
C3 Ir1 Cl1 91.0(4) . . ?
C3 Ir1 Cl1 97.1(4) 10 . ?
C1 Ir1 Cl1 156.9(5) . . ?
O1 Ir2 O1 84.5(6) . 10 ?
O1 Ir2 C8B 158.0(8) . 10 ?
O1 Ir2 C8B 102.6(7) 10 10 ?
O1 Ir2 C8B 102.6(7) . . ?
O1 Ir2 C8B 158.0(8) 10 . ?
C8B Ir2 C8B 63.7(13) 10 . ?
O1 Ir2 C8 96.4(6) . . ?
O1 Ir2 C8 146.8(6) 10 . ?
O1 Ir2 C8 146.8(6) . 10 ?
O1 Ir2 C8 96.4(6) 10 10 ?
C8 Ir2 C8 65.3(11) . 10 ?
O1 Ir2 C7 109.4(7) . . ?
O1 Ir2 C7 109.4(7) 10 . ?
C8 Ir2 C7 39.1(6) . . ?
C8 Ir2 C7 39.1(6) 10 . ?
O1 Ir2 C9 158.4(8) . 10 ?
O1 Ir2 C9 117.0(8) 10 10 ?
C8 Ir2 C9 66.9(9) . 10 ?
C8 Ir2 C9 39.2(7) 10 10 ?
C7 Ir2 C9 66.7(9) . 10 ?
O1 Ir2 C9 117.0(8) . . ?
O1 Ir2 C9 158.4(8) 10 . ?
C8 Ir2 C9 39.2(7) . . ?
C8 Ir2 C9 66.9(9) 10 . ?
C7 Ir2 C9 66.7(9) . . ?
C9 Ir2 C9 41.4(14) 10 . ?
O1 Ir2 C7B 137.7(3) . . ?
O1 Ir2 C7B 137.7(3) 10 . ?
C8B Ir2 C7B 39.2(7) 10 . ?
C8B Ir2 C7B 39.2(7) . . ?
O1 Ir2 C9B 96.9(9) . . ?
O1 Ir2 C9B 120.0(8) 10 . ?
C8B Ir2 C9B 61.4(12) 10 . ?
C8B Ir2 C9B 39.1(8) . . ?
C7B Ir2 C9B 65.0(11) . . ?
O1 Ir2 C9B 120.0(8) . 10 ?
O1 Ir2 C9B 96.9(9) 10 10 ?
C8B Ir2 C9B 39.1(8) 10 10 ?
C8B Ir2 C9B 61.4(12) . 10 ?
C7B Ir2 C9B 65.0(11) . 10 ?
C9B Ir2 C9B 32.7(17) . 10 ?
Ir2 Cl1 Ir1 136.3(2) . . ?
O4 W1 O2 102.7(5) . . ?
O4 W1 O6 99.6(6) . . ?
O2 W1 O6 97.8(5) . . ?
O4 W1 O7 103.2(6) . . ?
O2 W1 O7 88.0(5) . . ?
O6 W1 O7 154.7(6) . . ?
O4 W1 O10 93.2(5) . . ?
O2 W1 O10 162.4(5) . . ?
O6 W1 O10 86.8(5) . . ?
O7 W1 O10 81.0(5) . . ?
O4 W1 O4P 159.9(5) . . ?
O2 W1 O4P 78.1(5) . . ?
O6 W1 O4P 60.6(6) . . ?
O7 W1 O4P 97.0(6) . . ?
O10 W1 O4P 89.6(5) . . ?
O4 W1 K4 44.6(4) . . ?
O2 W1 K4 146.8(4) . . ?
O6 W1 K4 94.1(4) . . ?
O7 W1 K4 94.3(5) . . ?
O10 W1 K4 48.6(4) . . ?
O4P W1 K4 134.1(4) . . ?
O4 W1 K1 55.6(4) . . ?
O2 W1 K1 105.2(4) . . ?
O6 W1 K1 43.9(5) . . ?
O7 W1 K1 156.7(5) . . ?
O10 W1 K1 90.0(3) . . ?
O4P W1 K1 104.5(4) . . ?
K4 W1 K1 64.1(2) . . ?
O3 W2 O1 102.6(5) . . ?
O3 W2 O6 99.0(6) . . ?
O1 W2 O6 96.7(5) . . ?
O3 W2 O5 103.6(6) . . ?
O1 W2 O5 90.2(6) . . ?
O6 W2 O5 154.3(7) . . ?
O3 W2 O9 92.8(5) . . ?
O1 W2 O9 164.0(5) . . ?
O6 W2 O9 85.0(5) . . ?
O5 W2 O9 81.8(5) . . ?
O3 W2 O4P 159.5(6) . . ?
O1 W2 O4P 78.6(5) . . ?
O6 W2 O4P 60.7(6) . . ?
O5 W2 O4P 96.9(6) . . ?
O9 W2 O4P 88.5(6) . . ?
O3 W2 K1 55.3(4) . . ?
O1 W2 K1 103.4(4) . . ?
O6 W2 K1 43.7(5) . . ?
O5 W2 K1 156.7(5) . . ?
O9 W2 K1 88.9(3) . . ?
O4P W2 K1 104.3(4) . . ?
O3 W2 K3 47.6(4) . . ?
O1 W2 K3 150.2(4) . . ?
O6 W2 K3 90.3(4) . . ?
O5 W2 K3 95.9(5) . . ?
O9 W2 K3 45.3(4) . . ?
O4P W2 K3 129.1(4) . . ?
K1 W2 K3 63.04(15) . . ?
O11 W3 O7 101.5(6) . 10 ?
O11 W3 O7 101.5(6) . . ?
O7 W3 O7 92.1(8) 10 . ?
O11 W3 O14 101.3(6) . 10 ?
O7 W3 O14 87.4(5) 10 10 ?
O7 W3 O14 156.8(6) . 10 ?
O11 W3 O14 101.3(6) . . ?
O7 W3 O14 156.8(6) 10 . ?
O7 W3 O14 87.4(5) . . ?
O14 W3 O14 84.1(7) 10 . ?
O11 W3 O2P 160.3(3) . . ?
O7 W3 O2P 63.6(5) 10 . ?
O7 W3 O2P 92.4(6) . . ?
O14 W3 O2P 66.7(5) 10 . ?
O14 W3 O2P 93.2(6) . . ?
O16 W4 O10 103.5(6) . . ?
O16 W4 O13 102.4(6) . . ?
O10 W4 O13 88.7(5) . . ?
O16 W4 O18 101.9(6) . . ?
O10 W4 O18 154.6(6) . . ?
O13 W4 O18 86.0(6) . . ?
O16 W4 O14 101.5(6) . . ?
O10 W4 O14 89.4(5) . . ?
O13 W4 O14 155.8(6) . . ?
O18 W4 O14 85.5(6) . . ?
O16 W4 O3P 158.4(6) . . ?
O10 W4 O3P 92.7(6) . . ?
O13 W4 O3P 63.3(6) . . ?
O18 W4 O3P 62.8(6) . . ?
O14 W4 O3P 92.7(6) . . ?
O16 W4 K4 63.4(5) . . ?
O10 W4 K4 40.1(5) . . ?
O13 W4 K4 95.4(4) . . ?
O18 W4 K4 165.2(5) . . ?
O14 W4 K4 98.6(4) . . ?
O3P W4 K4 130.8(5) . . ?
O15 W5 O9 103.3(7) . . ?
O15 W5 O12 102.2(6) . . ?
O9 W5 O12 90.3(5) . . ?
O15 W5 O13 101.5(7) . . ?
O9 W5 O13 88.3(5) . . ?
O12 W5 O13 155.9(6) . . ?
O15 W5 O17 103.3(7) . . ?
O9 W5 O17 153.3(7) . . ?
O12 W5 O17 85.3(6) . . ?
O13 W5 O17 85.2(6) . . ?
O15 W5 O3P 158.0(7) . . ?
O9 W5 O3P 91.7(6) . . ?
O12 W5 O3P 93.5(6) . . ?
O13 W5 O3P 62.5(6) . . ?
O17 W5 O3P 62.4(6) . . ?
O15 W5 K3 60.5(5) . . ?
O9 W5 K3 42.9(5) . . ?
O12 W5 K3 101.8(4) . . ?
O13 W5 K3 93.5(4) . . ?
O17 W5 K3 163.2(5) . . ?
O3P W5 K3 131.2(4) . . ?
O8 W6 O5 102.0(6) . . ?
O8 W6 O5 102.0(6) . 10 ?
O5 W6 O5 89.4(9) . 10 ?
O8 W6 O12 101.8(6) . . ?
O5 W6 O12 87.3(5) . . ?
O5 W6 O12 156.1(6) 10 . ?
O8 W6 O12 101.8(6) . 10 ?
O5 W6 O12 156.1(6) . 10 ?
O5 W6 O12 87.3(5) 10 10 ?
O12 W6 O12 86.2(7) . 10 ?
O8 W6 O1P 159.9(4) . . ?
O5 W6 O1P 91.2(6) . . ?
O5 W6 O1P 62.6(6) 10 . ?
O12 W6 O1P 93.8(6) . . ?
O12 W6 O1P 66.4(5) 10 . ?
O19 W7 O17 101.9(7) . . ?
O19 W7 O17 101.9(7) . 10 ?
O17 W7 O17 89.0(10) . 10 ?
O19 W7 O18 102.4(7) . . ?
O17 W7 O18 87.0(6) . . ?
O17 W7 O18 155.7(6) 10 . ?
O19 W7 O18 102.4(7) . 10 ?
O17 W7 O18 155.7(6) . 10 ?
O17 W7 O18 87.0(6) 10 10 ?
O18 W7 O18 86.8(9) . 10 ?
O19 W7 O3P 158.7(4) . . ?
O17 W7 O3P 63.7(6) . . ?
O17 W7 O3P 93.9(6) 10 . ?
O18 W7 O3P 63.0(6) . . ?
O18 W7 O3P 92.6(6) 10 . ?
O19 W7 K4B 54.8(8) . 15_455 ?
O17 W7 K4B 132.6(5) . 15_455 ?
O17 W7 K4B 132.6(5) 10 15_455 ?
O18 W7 K4B 63.6(5) . 15_455 ?
O18 W7 K4B 63.6(5) 10 15_455 ?
W2 O1 Ir2 157.5(6) . . ?
W1 O2 Ir1 157.7(6) . . ?
W2 O3 K3 107.9(5) . . ?
W2 O3 K1 99.1(5) . . ?
K3 O3 K1 81.0(3) . . ?
W1 O4 K4 111.4(5) . . ?
W1 O4 K4B 143.3(7) . . ?
W1 O4 K1 98.9(4) . . ?
K4 O4 K1 83.6(4) . . ?
K4B O4 K1 103.3(4) . . ?
W6 O5 W2 141.8(9) . . ?
W2 O6 W1 140.2(8) . . ?
W2 O6 K1 109.1(6) . . ?
W1 O6 K1 108.6(6) . . ?
W3 O7 W1 140.7(8) . . ?
W5 O9 W2 141.6(7) . . ?
W5 O9 K3 111.6(6) . . ?
W2 O9 K3 104.1(6) . . ?
O2P P1 O1P 113.4(8) . . ?
O2P P1 O4P 109.2(8) . . ?
O1P P1 O4P 109.7(9) . . ?
O2P P1 O3P 108.4(9) . . ?
O1P P1 O3P 108.9(9) . . ?
O4P P1 O3P 106.9(9) . . ?
P1 O1P W6 126.7(9) . . ?
P1 O2P W3 126.9(8) . . ?
P1 O3P W7 124.4(10) . . ?
P1 O3P W4 123.4(9) . . ?
W7 O3P W4 93.3(6) . . ?
P1 O3P W5 122.0(9) . . ?
W7 O3P W5 92.4(6) . . ?
W4 O3P W5 92.5(6) . . ?
P1 O4P W2 125.7(9) . . ?
P1 O4P W1 126.1(9) . . ?
W2 O4P W1 96.6(6) . . ?
W4 O10 W1 141.0(7) . . ?
W4 O10 K4 116.4(6) . . ?
W1 O10 K4 100.0(5) . . ?
W3 O11 K2 176.8(9) . . ?
W5 O12 W6 137.8(7) . . ?
W4 O13 W5 141.4(8) . . ?
W3 O14 W4 137.8(7) . . ?
W5 O15 K7 171.6(10) . . ?
W5 O15 K3 93.8(5) . . ?
K7 O15 K3 92.1(5) . . ?
W4 O16 K2 140.4(7) . 15_455 ?
W7 O17 W5 141.0(8) . . ?
W7 O18 W4 140.3(8) . . ?
W7 O18 K4B 82.0(5) . 15_455 ?
W4 O18 K4B 136.1(8) . 15_455 ?
W7 O19 K4B 94.8(9) . 15_455 ?
C2 C1 C2 105.1(19) . 10 ?
C2 C1 C4 127.4(10) . . ?
C2 C1 C4 127.4(10) 10 . ?
C2 C1 Ir1 70.0(9) . . ?
C2 C1 Ir1 70.0(9) 10 . ?
C4 C1 Ir1 127.4(13) . . ?
C3 C2 C1 109.4(15) . . ?
C3 C2 C5 128.0(17) . . ?
C1 C2 C5 122.5(17) . . ?
C3 C2 Ir1 70.7(8) . . ?
C1 C2 Ir1 70.9(9) . . ?
C5 C2 Ir1 123.8(10) . . ?
C3 C3 C2 108.1(9) 10 . ?
C3 C3 C6 127.1(14) 10 . ?
C2 C3 C6 124.8(18) . . ?
C3 C3 Ir1 71.1(5) 10 . ?
C2 C3 Ir1 70.3(7) . . ?
C6 C3 Ir1 124.6(11) . . ?
C3 C3 K7 78.3(3) 10 7_554 ?
C2 C3 K7 90.2(8) . 7_554 ?
C6 C3 K7 99.5(10) . 7_554 ?
Ir1 C3 K7 135.5(7) . 7_554 ?
C8 C7 C8 107(3) . 10 ?
C8 C7 C10 126.5(13) . . ?
C8 C7 C10 126.5(13) 10 . ?
C8 C7 Ir2 70.1(12) . . ?
C8 C7 Ir2 70.1(12) 10 . ?
C10 C7 Ir2 126.1(19) . . ?
C7 C8 C9 110.6(19) . . ?
C7 C8 C11 123(2) . . ?
C9 C8 C11 126(2) . . ?
C7 C8 Ir2 70.7(13) . . ?
C9 C8 Ir2 70.9(11) . . ?
C11 C8 Ir2 124.7(14) . . ?
C8 C9 C12 126(2) . . ?
C8 C9 C9 105.9(12) . 10 ?
C12 C9 C9 128.6(18) . 10 ?
C8 C9 Ir2 69.9(10) . . ?
C12 C9 Ir2 126.4(16) . . ?
C9 C9 Ir2 69.3(7) 10 . ?
C8B C7B C8B 102(3) . 10 ?
C8B C7B C10B 129.0(14) . . ?
C8B C7B C10B 129.0(14) 10 . ?
C8B C7B Ir2 68.6(13) . . ?
C8B C7B Ir2 68.6(13) 10 . ?
C10B C7B Ir2 124(2) . . ?
C7B C8B C9B 109(2) . . ?
C7B C8B C11B 126(2) . . ?
C9B C8B C11B 125(2) . . ?
C7B C8B Ir2 72.1(15) . . ?
C9B C8B Ir2 72.8(13) . . ?
C11B C8B Ir2 120.6(16) . . ?
C9B C9B C8B 110.5(14) 10 . ?
C9B C9B C12B 124(2) 10 . ?
C8B C9B C12B 126(3) . . ?
C9B C9B Ir2 73.6(8) 10 . ?
C8B C9B Ir2 68.1(12) . . ?
C12B C9B Ir2 123.9(19) . . ?
O1_1 K1 O6 68.4(3) . 10_556 ?
O1_1 K1 O6 68.4(3) . . ?
O6 K1 O6 136.7(5) 10_556 . ?
O1_1 K1 O2_1 138.0(2) . . ?
O6 K1 O2_1 69.7(3) 10_556 . ?
O6 K1 O2_1 153.3(4) . . ?
O1_1 K1 O2_1 138.0(2) . 10_556 ?
O6 K1 O2_1 153.3(4) 10_556 10_556 ?
O6 K1 O2_1 69.7(3) . 10_556 ?
O2_1 K1 O2_1 83.6(5) . 10_556 ?
O1_1 K1 O3_1 146.3(6) . 11_556 ?
O6 K1 O3_1 108.1(3) 10_556 11_556 ?
O6 K1 O3_1 108.1(3) . 11_556 ?
O2_1 K1 O3_1 54.1(3) . 11_556 ?
O2_1 K1 O3_1 54.1(3) 10_556 11_556 ?
O1_1 K1 O4_1 138.9(7) . . ?
O6 K1 O4_1 105.9(3) 10_556 . ?
O6 K1 O4_1 105.9(3) . . ?
O2_1 K1 O4_1 53.3(4) . . ?
O2_1 K1 O4_1 53.3(4) 10_556 . ?
O3_1 K1 O4_1 74.8(6) 11_556 . ?
O1_1 K1 O3 80.8(4) . 10_556 ?
O6 K1 O3 52.8(3) 10_556 10_556 ?
O6 K1 O3 119.8(4) . 10_556 ?
O2_1 K1 O3 76.6(3) . 10_556 ?
O2_1 K1 O3 123.9(4) 10_556 10_556 ?
O3_1 K1 O3 72.2(4) 11_556 10_556 ?
O4_1 K1 O3 129.7(4) . 10_556 ?
O1_1 K1 O3 80.8(4) . . ?
O6 K1 O3 119.8(4) 10_556 . ?
O6 K1 O3 52.8(3) . . ?
O2_1 K1 O3 123.9(4) . . ?
O2_1 K1 O3 76.6(3) 10_556 . ?
O3_1 K1 O3 72.2(4) 11_556 . ?
O4_1 K1 O3 129.7(4) . . ?
O3 K1 O3 72.7(4) 10_556 . ?
O1_1 K1 O4 82.5(4) . . ?
O6 K1 O4 119.6(4) 10_556 . ?
O6 K1 O4 53.0(3) . . ?
O2_1 K1 O4 116.4(4) . . ?
O2_1 K1 O4 70.1(3) 10_556 . ?
O3_1 K1 O4 123.4(4) 11_556 . ?
O4_1 K1 O4 64.8(4) . . ?
O3 K1 O4 163.3(3) 10_556 . ?
O3 K1 O4 105.0(3) . . ?
O1_1 K1 O4 82.5(4) . 10_556 ?
O6 K1 O4 53.0(3) 10_556 10_556 ?
O6 K1 O4 119.6(4) . 10_556 ?
O2_1 K1 O4 70.1(3) . 10_556 ?
O2_1 K1 O4 116.4(4) 10_556 10_556 ?
O3_1 K1 O4 123.4(4) 11_556 10_556 ?
O4_1 K1 O4 64.8(4) . 10_556 ?
O3 K1 O4 105.0(3) 10_556 10_556 ?
O3 K1 O4 163.3(3) . 10_556 ?
O4 K1 O4 72.3(4) . 10_556 ?
O1_1 K1 W1 74.3(2) . 10_556 ?
O6 K1 W1 27.5(3) 10_556 10_556 ?
O6 K1 W1 132.9(3) . 10_556 ?
O2_1 K1 W1 67.3(2) . 10_556 ?
O2_1 K1 W1 137.5(3) 10_556 10_556 ?
O3_1 K1 W1 118.91(14) 11_556 10_556 ?
O4_1 K1 W1 84.2(3) . 10_556 ?
O3 K1 W1 79.84(18) 10_556 10_556 ?
O3 K1 W1 145.4(3) . 10_556 ?
O4 K1 W1 95.3(3) . 10_556 ?
O4 K1 W1 25.50(18) 10_556 10_556 ?
O11 K2 OK2 126.3(9) . 7_554 ?
O11 K2 O16 83.3(4) . 16 ?
OK2 K2 O16 129.0(4) 7_554 16 ?
O11 K2 O16 83.3(4) . 7_554 ?
OK2 K2 O16 129.0(4) 7_554 7_554 ?
O16 K2 O16 90.5(6) 16 7_554 ?
O11 K2 OK2B 89.1(7) . 7_554 ?
OK2 K2 OK2B 74.2(7) 7_554 7_554 ?
O16 K2 OK2B 155.0(7) 16 7_554 ?
O16 K2 OK2B 64.9(7) 7_554 7_554 ?
O11 K2 OK2B 89.1(7) . 16 ?
OK2 K2 OK2B 74.2(7) 7_554 16 ?
O16 K2 OK2B 64.9(7) 16 16 ?
O16 K2 OK2B 155.0(7) 7_554 16 ?
OK2B K2 OK2B 139.0(13) 7_554 16 ?
O9 K3 O9 130.7(6) . 10_556 ?
O9 K3 O1_1 65.8(3) . . ?
O9 K3 O1_1 65.8(3) 10_556 . ?
O9 K3 O5B_1 107.8(6) . . ?
O9 K3 O5B_1 107.8(6) 10_556 . ?
O1_1 K3 O5B_1 126.6(16) . . ?
O9 K3 O3 55.1(3) . . ?
O9 K3 O3 125.4(5) 10_556 . ?
O1_1 K3 O3 82.3(4) . . ?
O5B_1 K3 O3 57.8(10) . . ?
O9 K3 O3 125.4(5) . 10_556 ?
O9 K3 O3 55.1(3) 10_556 10_556 ?
O1_1 K3 O3 82.3(4) . 10_556 ?
O5B_1 K3 O3 57.8(10) . 10_556 ?
O3 K3 O3 78.6(5) . 10_556 ?
O9 K3 O15 51.2(3) . . ?
O9 K3 O15 114.3(5) 10_556 . ?
O1_1 K3 O15 83.6(4) . . ?
O5B_1 K3 O15 136.0(9) . . ?
O3 K3 O15 104.0(3) . . ?
O3 K3 O15 165.2(5) 10_556 . ?
O9 K3 O15 114.3(5) . 10_556 ?
O9 K3 O15 51.2(3) 10_556 10_556 ?
O1_1 K3 O15 83.6(4) . 10_556 ?
O5B_1 K3 O15 136.0(9) . 10_556 ?
O3 K3 O15 165.2(5) . 10_556 ?
O3 K3 O15 104.0(3) 10_556 10_556 ?
O15 K3 O15 69.7(5) . 10_556 ?
O9 K3 W2 30.6(3) . . ?
O9 K3 W2 132.3(4) 10_556 . ?
O1_1 K3 W2 72.0(2) . . ?
O5B_1 K3 W2 80.3(8) . . ?
O3 K3 W2 24.5(2) . . ?
O3 K3 W2 99.2(3) 10_556 . ?
O15 K3 W2 80.8(2) . . ?
O15 K3 W2 143.5(4) 10_556 . ?
O9 K3 W2 132.3(4) . 10_556 ?
O9 K3 W2 30.6(3) 10_556 10_556 ?
O1_1 K3 W2 72.0(2) . 10_556 ?
O5B_1 K3 W2 80.3(8) . 10_556 ?
O3 K3 W2 99.2(3) . 10_556 ?
O3 K3 W2 24.5(2) 10_556 10_556 ?
O15 K3 W2 143.5(4) . 10_556 ?
O15 K3 W2 80.8(2) 10_556 10_556 ?
W2 K3 W2 115.2(3) . 10_556 ?
O9 K3 W5 125.0(4) . 10_556 ?
O9 K3 W5 25.5(3) 10_556 10_556 ?
O1_1 K3 W5 72.0(2) . 10_556 ?
O5B_1 K3 W5 125.54(17) . 10_556 ?
O3 K3 W5 148.3(4) . 10_556 ?
O3 K3 W5 79.7(2) 10_556 10_556 ?
O15 K3 W5 91.6(3) . 10_556 ?
O15 K3 W5 25.7(2) 10_556 10_556 ?
W2 K3 W5 143.8(3) . 10_556 ?
W2 K3 W5 55.65(5) 10_556 10_556 ?
O9 K3 W5 25.5(3) . . ?
O9 K3 W5 125.0(4) 10_556 . ?
O1_1 K3 W5 72.0(2) . . ?
O5B_1 K3 W5 125.54(17) . . ?
O3 K3 W5 79.7(2) . . ?
O3 K3 W5 148.3(4) 10_556 . ?
O15 K3 W5 25.7(2) . . ?
O15 K3 W5 91.6(3) 10_556 . ?
W2 K3 W5 55.65(5) . . ?
W2 K3 W5 143.8(3) 10_556 . ?
W5 K3 W5 108.6(3) 10_556 . ?
O4 K4 O4 82.0(6) 10_556 . ?
O4 K4 O10 125.8(6) 10_556 . ?
O4 K4 O10 55.4(3) . . ?
O4 K4 O10 55.4(3) 10_556 10_556 ?
O4 K4 O10 125.8(6) . 10_556 ?
O10 K4 O10 122.9(7) . 10_556 ?
O4 K4 OK4B 122.2(8) 10_556 . ?
O4 K4 OK4B 65.7(6) . . ?
O10 K4 OK4B 72.4(6) . . ?
O10 K4 OK4B 163.8(7) 10_556 . ?
O4 K4 OK4B 65.7(6) 10_556 10_556 ?
O4 K4 OK4B 122.2(8) . 10_556 ?
O10 K4 OK4B 163.8(7) . 10_556 ?
O10 K4 OK4B 72.4(6) 10_556 10_556 ?
OK4B K4 OK4B 92.0(11) . 10_556 ?
O4 K4 OK4 94.8(6) 10_556 . ?
O4 K4 OK4 94.8(6) . . ?
O10 K4 OK4 118.2(3) . . ?
O10 K4 OK4 118.2(3) 10_556 . ?
OK4B K4 OK4 46.0(6) . . ?
OK4B K4 OK4 46.0(6) 10_556 . ?
O4 K4 O1_1 80.3(4) 10_556 . ?
O4 K4 O1_1 80.3(4) . . ?
O10 K4 O1_1 62.4(3) . . ?
O10 K4 O1_1 62.4(3) 10_556 . ?
OK4B K4 O1_1 133.7(6) . . ?
OK4B K4 O1_1 133.7(6) 10_556 . ?
OK4 K4 O1_1 173.5(9) . . ?
O4 K4 W1 101.3(5) 10_556 . ?
O4 K4 W1 24.0(2) . . ?
O10 K4 W1 31.4(2) . . ?
O10 K4 W1 129.3(5) 10_556 . ?
OK4B K4 W1 66.2(5) . . ?
OK4B K4 W1 144.5(7) 10_556 . ?
OK4 K4 W1 107.0(4) . . ?
O1_1 K4 W1 70.0(2) . . ?
O4 K4 W1 24.0(2) 10_556 10_556 ?
O4 K4 W1 101.3(5) . 10_556 ?
O10 K4 W1 129.3(5) . 10_556 ?
O10 K4 W1 31.4(2) 10_556 10_556 ?
OK4B K4 W1 144.5(7) . 10_556 ?
OK4B K4 W1 66.2(5) 10_556 10_556 ?
OK4 K4 W1 107.0(4) . 10_556 ?
O1_1 K4 W1 70.0(2) . 10_556 ?
W1 K4 W1 115.6(4) . 10_556 ?
O4 K4 W4 78.2(2) 10_556 10_556 ?
O4 K4 W4 144.8(5) . 10_556 ?
O10 K4 W4 116.8(5) . 10_556 ?
O10 K4 W4 23.5(2) 10_556 10_556 ?
OK4B K4 W4 149.0(7) . 10_556 ?
OK4B K4 W4 74.8(5) 10_556 10_556 ?
OK4 K4 W4 115.5(4) . 10_556 ?
O1_1 K4 W4 67.9(3) . 10_556 ?
W1 K4 W4 137.3(4) . 10_556 ?
W1 K4 W4 54.44(8) 10_556 10_556 ?
O4 K4 W4 144.8(5) 10_556 . ?
O4 K4 W4 78.2(2) . . ?
O10 K4 W4 23.5(2) . . ?
O10 K4 W4 116.8(5) 10_556 . ?
OK4B K4 W4 74.8(5) . . ?
OK4B K4 W4 149.0(7) 10_556 . ?
OK4 K4 W4 115.5(4) . . ?
O1_1 K4 W4 67.9(3) . . ?
W1 K4 W4 54.44(8) . . ?
W1 K4 W4 137.3(4) 10_556 . ?
W4 K4 W4 102.2(4) 10_556 . ?
O19 K4B O4 83.5(6) 7 10_556 ?
O19 K4B O4 83.5(6) 7 . ?
O4 K4B O4 81.0(6) 10_556 . ?
O19 K4B O18 58.1(5) 7 7 ?
O4 K4B O18 102.0(5) 10_556 7 ?
O4 K4B O18 140.4(7) . 7 ?
O19 K4B O18 58.1(5) 7 16 ?
O4 K4B O18 140.4(7) 10_556 16 ?
O4 K4B O18 102.0(5) . 16 ?
O18 K4B O18 51.3(7) 7 16 ?
O19 K4B W7 30.4(3) 7 7 ?
O4 K4B W7 106.4(5) 10_556 7 ?
O4 K4B W7 106.4(5) . 7 ?
O18 K4B W7 34.3(3) 7 7 ?
O18 K4B W7 34.3(3) 16 7 ?
O19 K4B K1 83.4(6) 7 . ?
O4 K4B K1 40.5(3) 10_556 . ?
O4 K4B K1 40.5(3) . . ?
O18 K4B K1 131.6(6) 7 . ?
O18 K4B K1 131.6(6) 16 . ?
W7 K4B K1 113.8(5) 7 . ?
O3_1 K7 O15 129.4(6) . 10_556 ?
O3_1 K7 O15 129.4(6) . . ?
O15 K7 O15 90.0(8) 10_556 . ?
O3_1 K7 C3 91.4(8) . 8_455 ?
O15 K7 C3 98.4(7) 10_556 8_455 ?
O15 K7 C3 115.7(8) . 8_455 ?
O3_1 K7 C3 91.4(8) . 15_455 ?
O15 K7 C3 115.7(8) 10_556 15_455 ?
O15 K7 C3 98.4(7) . 15_455 ?
C3 K7 C3 23.4(6) 8_455 15_455 ?
O3_1 K7 K3 129.7(9) . . ?
O15 K7 K3 49.8(4) 10_556 . ?
O15 K7 K3 49.8(4) . . ?
C3 K7 K3 137.5(7) 8_455 . ?
C3 K7 K3 137.5(7) 15_455 . ?
K1 O1_1 K3 90.8(6) . . ?
K1 O1_1 K4 85.3(6) . . ?
K3 O1_1 K4 176.1(7) . . ?
K7 O3_1 K1 178.1(10) . 3 ?

loop_
_geom_bond_atom_site_label_1
_geom_bond_atom_site_label_2
_geom_bond_distance
_geom_bond_site_symmetry_2
_geom_bond_publ_flag
Ir1 O2 2.075(9) 10 ?
Ir1 O2 2.076(9) . ?
Ir1 C2 2.135(13) 10 ?
Ir1 C2 2.135(13) . ?
Ir1 C3 2.141(13) . ?
Ir1 C3 2.141(13) 10 ?
Ir1 C1 2.147(18) . ?
Ir1 Cl1 2.444(6) . ?
Ir2 O1 2.061(10) . ?
Ir2 O1 2.061(10) 10 ?
Ir2 C8B 2.11(2) 10 ?
Ir2 C8B 2.11(2) . ?
Ir2 C8 2.129(19) . ?
Ir2 C8 2.129(19) 10 ?
Ir2 C7 2.14(3) . ?
Ir2 C9 2.14(2) 10 ?
Ir2 C9 2.14(2) . ?
Ir2 C7B 2.16(4) . ?
Ir2 C9B 2.17(3) . ?
Ir2 C9B 2.17(3) 10 ?
W1 O4 1.688(10) . ?
W1 O2 1.745(10) . ?
W1 O6 1.887(12) . ?
W1 O7 1.940(12) . ?
W1 O10 2.042(11) . ?
W1 O4P 2.373(16) . ?
W1 K4 3.860(8) . ?
W1 K1 3.874(4) . ?
W2 O3 1.697(10) . ?
W2 O1 1.766(10) . ?
W2 O6 1.882(13) . ?
W2 O5 1.922(13) . ?
W2 O9 2.046(12) . ?
W2 O4P 2.372(16) . ?
W2 K1 3.882(4) . ?
W2 K3 3.896(5) . ?
W3 O11 1.681(16) . ?
W3 O7 1.845(12) 10 ?
W3 O7 1.845(12) . ?
W3 O14 1.898(11) 10 ?
W3 O14 1.898(11) . ?
W3 O2P 2.456(14) . ?
W4 O16 1.687(11) . ?
W4 O10 1.818(10) . ?
W4 O13 1.883(13) . ?
W4 O18 1.904(12) . ?
W4 O14 1.907(12) . ?
W4 O3P 2.457(18) . ?
W4 K4 4.086(10) . ?
W5 O15 1.695(12) . ?
W5 O9 1.805(12) . ?
W5 O12 1.892(13) . ?
W5 O13 1.900(14) . ?
W5 O17 1.922(13) . ?
W5 O3P 2.486(18) . ?
W5 K3 3.897(7) . ?
W6 O8 1.681(18) . ?
W6 O5 1.858(13) . ?
W6 O5 1.858(13) 10 ?
W6 O12 1.902(13) . ?
W6 O12 1.902(13) 10 ?
W6 O1P 2.449(16) . ?
W7 O19 1.686(15) . ?
W7 O17 1.861(15) . ?
W7 O17 1.861(15) 10 ?
W7 O18 1.893(14) . ?
W7 O18 1.893(14) 10 ?
W7 O3P 2.454(17) . ?
W7 K4B 3.323(15) 15_455 ?
O3 K3 3.024(14) . ?
O3 K1 3.234(14) . ?
O4 K4 2.910(15) . ?
O4 K4B 2.939(17) . ?
O4 K1 3.237(13) . ?
O6 K1 2.836(15) . ?
O9 K3 2.854(15) . ?
P1 O2P 1.508(15) . ?
P1 O1P 1.527(16) . ?
P1 O4P 1.546(16) . ?
P1 O3P 1.587(18) . ?
O10 K4 2.940(15) . ?
O11 K2 2.733(18) . ?
O15 K7 2.749(18) . ?
O15 K3 3.400(17) . ?
O16 K2 2.819(14) 15_455 ?
O18 K4B 3.007(18) 15_455 ?
O19 K4B 2.73(3) 15_455 ?
C1 C2 1.431(19) . ?
C1 C2 1.431(19) 10 ?
C1 C4 1.50(3) . ?
C2 C3 1.43(2) . ?
C2 C5 1.51(2) . ?
C3 C3 1.39(4) 10 ?
C3 C6 1.51(2) . ?
C3 K7 3.41(3) 7_554 ?
C7 C8 1.43(2) . ?
C7 C8 1.43(2) 10 ?
C7 C10 1.51(3) . ?
C8 C9 1.43(2) . ?
C8 C11 1.51(3) . ?
C9 C12 1.51(3) . ?
C9 C9 1.51(5) 10 ?
C7B C8B 1.43(2) . ?
C7B C8B 1.43(2) 10 ?
C7B C10B 1.50(3) . ?
C8B C9B 1.43(3) . ?
C8B C11B 1.51(3) . ?
C9B C9B 1.22(6) 10 ?
C9B C12B 1.51(3) . ?
K1 O1_1 2.785(18) . ?
K1 O6 2.836(15) 10_556 ?
K1 O2_1 3.001(15) . ?
K1 O2_1 3.001(15) 10_556 ?
K1 O3_1 3.12(2) 11_556 ?
K1 O4_1 3.12(3) . ?
K1 O3 3.234(14) 10_556 ?
K1 O4 3.237(13) 10_556 ?
K1 W1 3.874(4) 10_556 ?
K2 OK2 2.81(4) 7_554 ?
K2 O16 2.819(14) 16 ?
K2 O16 2.819(14) 7_554 ?
K2 OK2B 3.03(4) 7_554 ?
K2 OK2B 3.03(4) 16 ?
OK2 K2 2.81(4) 15_455 ?
OK2B K2 3.03(4) 15_455 ?
K3 O9 2.854(15) 10_556 ?
K3 O1_1 2.92(2) . ?
K3 O5B_1 2.98(7) . ?
K3 O3 3.024(14) 10_556 ?
K3 O15 3.400(17) 10_556 ?
K3 W2 3.896(5) 10_556 ?
K3 W5 3.897(7) 10_556 ?
K4 O4 2.910(15) 10_556 ?
K4 O10 2.940(15) 10_556 ?
K4 OK4B 3.03(3) . ?
K4 OK4B 3.03(3) 10_556 ?
K4 OK4 3.10(4) . ?
K4 O1_1 3.25(2) . ?
K4 W1 3.860(8) 10_556 ?
K4 W4 4.086(10) 10_556 ?
K4B O19 2.73(3) 7 ?
K4B O4 2.939(17) 10_556 ?
K4B O18 3.007(18) 7 ?
K4B O18 3.007(18) 16 ?
K4B W7 3.323(15) 7 ?
K7 O3_1 2.74(3) . ?
K7 O15 2.749(18) 10_556 ?
K7 C3 3.41(3) 8_455 ?
K7 C3 3.41(3) 15_455 ?
O3_1 K1 3.12(2) 3 ?
